data_7151566
loop_
_publ_author_name
'Dang, Hai-Shan'
'Roberts, Brian P.'
'Tocher, Derek A.'

_publ_section_title
;
 Thiol-catalysed radical-chain redox rearrangement reactions of
 benzylidene acetals derived from terpenoid diols
;
_journal_issue 22
_journal_name_full 'Organic &amp;  Biomolecular Chemistry'
_journal_page_first 4073
_journal_paper_doi 10.1039/b309060b
_journal_volume 1
_journal_year 2003
_chemical_formula_sum 'C34 H42 O4'
_chemical_formula_weight 514.68
_space_group_IT_number 19
_symmetry_cell_setting orthorhombic
_symmetry_space_group_name_Hall 'P 2ac 2ab'
_symmetry_space_group_name_H-M 'P 21 21 21'
_atom_sites_solution_hydrogens geom
_atom_sites_solution_primary direct
_atom_sites_solution_secondary difmap
_audit_creation_method SHELXL-97
_cell_angle_alpha 90.00
_cell_angle_beta 90.00
_cell_angle_gamma 90.00
_cell_formula_units_Z 4
_cell_length_a 10.6743(7)
_cell_length_b 16.4346(10)
_cell_length_c 16.6813(10)
_cell_measurement_temperature 293(2)
_cell_volume 2926.4(3)
_computing_cell_refinement 'Bruker SAINT'
_computing_data_collection 'Bruker SMART'
_computing_data_reduction 'Bruker SAINT'
_computing_structure_refinement 'SHELXL-97 (Sheldrick, 1997)'
_computing_structure_solution 'SHELXS-97 (Sheldrick, 1990)'
_diffrn_ambient_temperature 293(2)
_diffrn_measured_fraction_theta_full 0.999
_diffrn_measured_fraction_theta_max 0.976
_diffrn_measurement_device_type 'Bruker SMART APEX diffractometer'
_diffrn_measurement_method '\w rotation with narrow frames'
_diffrn_radiation_monochromator graphite
_diffrn_radiation_source 'fine-focus sealed tube'
_diffrn_radiation_type MoK\a
_diffrn_radiation_wavelength 0.71073
_diffrn_reflns_av_R_equivalents 0.0313
_diffrn_reflns_av_sigmaI/netI 0.0305
_diffrn_reflns_limit_h_max 14
_diffrn_reflns_limit_h_min -14
_diffrn_reflns_limit_k_max 21
_diffrn_reflns_limit_k_min -21
_diffrn_reflns_limit_l_max 20
_diffrn_reflns_limit_l_min -21
_diffrn_reflns_number 26059
_diffrn_reflns_theta_full 26.00
_diffrn_reflns_theta_max 28.33
_diffrn_reflns_theta_min 1.74
_diffrn_standards_number 0
_exptl_absorpt_coefficient_mu 0.075
_exptl_absorpt_correction_T_max 0.9940
_exptl_absorpt_correction_T_min 0.9650
_exptl_absorpt_correction_type multi-scan
_exptl_crystal_colour colourless
_exptl_crystal_density_diffrn 1.168
_exptl_crystal_density_method 'not measured'
_exptl_crystal_description plate
_exptl_crystal_F_000 1112
_exptl_crystal_size_max 0.48
_exptl_crystal_size_mid 0.48
_exptl_crystal_size_min 0.08
_refine_diff_density_max 0.134
_refine_diff_density_min -0.185
_refine_diff_density_rms 0.036
_refine_ls_abs_structure_details 'Flack H D (1983), Acta Cryst. A39, 876-881'
_refine_ls_abs_structure_Flack 0.1(8)
_refine_ls_extinction_method none
_refine_ls_goodness_of_fit_ref 1.015
_refine_ls_hydrogen_treatment mixed
_refine_ls_matrix_type full
_refine_ls_number_parameters 349
_refine_ls_number_reflns 6887
_refine_ls_number_restraints 0
_refine_ls_restrained_S_all 1.015
_refine_ls_R_factor_all 0.0507
_refine_ls_R_factor_gt 0.0426
_refine_ls_shift/su_max 0.000
_refine_ls_shift/su_mean 0.000
_refine_ls_structure_factor_coef Fsqd
_refine_ls_weighting_details 'calc w=1/[\s^2^(Fo^2^)+(0.0634P)^2^+0.1579P] where P=(Fo^2^+2Fc^2^)/3'
_refine_ls_weighting_scheme calc
_refine_ls_wR_factor_gt 0.1077
_refine_ls_wR_factor_ref 0.1136
_reflns_number_gt 5908
_reflns_number_total 6887
_reflns_threshold_expression I>2\s(I)
_cod_data_source_file b309060b.txt
_cod_data_source_block str0154_Compound_30
_cod_original_sg_symbol_H-M P2(1)2(1)2(1)
_cod_database_code 7151566

loop_
_symmetry_equiv_pos_as_xyz
'x, y, z'
'-x+1/2, -y, z+1/2'
'-x, y+1/2, -z+1/2'
'x+1/2, -y+1/2, -z'

loop_
_atom_site_label
_atom_site_type_symbol
_atom_site_fract_x
_atom_site_fract_y
_atom_site_fract_z
_atom_site_U_iso_or_equiv
_atom_site_adp_type
_atom_site_occupancy
_atom_site_symmetry_multiplicity
_atom_site_calc_flag
_atom_site_refinement_flags
_atom_site_disorder_assembly
_atom_site_disorder_group
O1 O 0.32379(9) 0.56017(7) 0.00712(6) 0.0535(2) Uani 1 1 d . . .
O2 O 0.11248(9) 0.57868(6) 0.01045(6) 0.0490(2) Uani 1 1 d . . .
O3 O 0.19957(10) 0.41654(6) 0.01927(6) 0.0536(2) Uani 1 1 d . . .
O4 O 0.30473(9) 0.44746(6) 0.13393(6) 0.0515(2) Uani 1 1 d . . .
C1 C 0.2454(3) 0.88622(12) -0.00699(15) 0.0971(7) Uani 1 1 d . . .
H1A H 0.1756 0.9215 -0.0175 0.146 Uiso 1 1 calc R . .
H1B H 0.3222 0.9156 -0.0149 0.146 Uiso 1 1 calc R . .
H1C H 0.2412 0.8671 0.0473 0.146 Uiso 1 1 calc R . .
C2 C 0.2471(2) 0.83880(13) -0.15014(12) 0.0805(6) Uani 1 1 d . . .
H2A H 0.2541 0.7910 -0.1830 0.121 Uiso 1 1 calc R . .
H2B H 0.3188 0.8730 -0.1586 0.121 Uiso 1 1 calc R . .
H2C H 0.1724 0.8680 -0.1643 0.121 Uiso 1 1 calc R . .
C3 C 0.24096(19) 0.81439(10) -0.06370(11) 0.0669(4) Uani 1 1 d . . .
C4 C 0.30344(17) 0.73774(10) -0.03230(10) 0.0610(4) Uani 1 1 d . . .
H4 H 0.3409 0.7422 0.0211 0.073 Uiso 1 1 calc R . .
C5 C 0.16191(16) 0.74401(10) -0.03513(10) 0.0582(4) Uani 1 1 d . . .
H5 H 0.1206 0.7518 0.0168 0.070 Uiso 1 1 calc R . .
C6 C 0.10151(16) 0.68261(11) -0.08961(10) 0.0599(4) Uani 1 1 d . . .
H6A H 0.1207 0.6959 -0.1449 0.072 Uiso 1 1 calc R . .
H6B H 0.0113 0.6847 -0.0830 0.072 Uiso 1 1 calc R . .
C7 C 0.14780(15) 0.59718(10) -0.07111(9) 0.0522(3) Uani 1 1 d . . .
C8 C 0.29204(14) 0.59141(9) -0.06993(8) 0.0515(3) Uani 1 1 d . . .
H8 H 0.3190 0.5524 -0.1109 0.062 Uiso 1 1 calc R . .
C9 C 0.35681(16) 0.67218(11) -0.08487(12) 0.0642(4) Uani 1 1 d . . .
H9A H 0.4457 0.6666 -0.0742 0.077 Uiso 1 1 calc R . .
H9B H 0.3467 0.6874 -0.1407 0.077 Uiso 1 1 calc R . .
C10 C 0.0888(2) 0.53462(12) -0.12661(10) 0.0742(5) Uani 1 1 d . . .
H10A H 0.1156 0.4811 -0.1112 0.111 Uiso 1 1 calc R . .
H10B H 0.1143 0.5452 -0.1808 0.111 Uiso 1 1 calc R . .
H10C H -0.0008 0.5380 -0.1228 0.111 Uiso 1 1 calc R . .
C11 C 0.21733(13) 0.55813(8) 0.05732(8) 0.0455(3) Uani 1 1 d . . .
C12 C 0.23424(16) 0.61671(9) 0.12679(9) 0.0518(3) Uani 1 1 d . . .
C13 C 0.13393(19) 0.66122(10) 0.15566(10) 0.0651(4) Uani 1 1 d . . .
H13 H 0.0545 0.6540 0.1339 0.078 Uiso 1 1 calc R . .
C14 C 0.1524(3) 0.71669(12) 0.21737(13) 0.0858(7) Uani 1 1 d . . .
H14 H 0.0854 0.7475 0.2361 0.103 Uiso 1 1 calc R . .
C15 C 0.2689(3) 0.72632(13) 0.25088(13) 0.0961(8) Uani 1 1 d . . .
H15 H 0.2805 0.7630 0.2926 0.115 Uiso 1 1 calc R . .
C16 C 0.3677(3) 0.68205(14) 0.22296(13) 0.0906(7) Uani 1 1 d . . .
H16 H 0.4465 0.6888 0.2458 0.109 Uiso 1 1 calc R . .
C17 C 0.3517(2) 0.62685(11) 0.16050(11) 0.0703(5) Uani 1 1 d . . .
H17 H 0.4195 0.5970 0.1415 0.084 Uiso 1 1 calc R . .
C18 C 0.3238(2) 0.12460(12) 0.10234(14) 0.0885(6) Uani 1 1 d . . .
H18A H 0.3932 0.1547 0.0809 0.133 Uiso 1 1 calc R . .
H18B H 0.3029 0.0809 0.0666 0.133 Uiso 1 1 calc R . .
H18C H 0.3463 0.1027 0.1537 0.133 Uiso 1 1 calc R . .
C19 C 0.0970(3) 0.13620(13) 0.13997(14) 0.0896(7) Uani 1 1 d . . .
H19A H 0.1121 0.1136 0.1922 0.134 Uiso 1 1 calc R . .
H19B H 0.0770 0.0932 0.1031 0.134 Uiso 1 1 calc R . .
H19C H 0.0282 0.1738 0.1427 0.134 Uiso 1 1 calc R . .
C20 C 0.21266(19) 0.18014(10) 0.11155(10) 0.0627(4) Uani 1 1 d . . .
C21 C 0.18930(16) 0.25134(9) 0.05636(9) 0.0557(4) Uani 1 1 d . . .
H21 H 0.1009 0.2622 0.0447 0.067 Uiso 1 1 calc R . .
C22 C 0.22778(17) 0.26607(9) 0.14232(9) 0.0559(4) Uani 1 1 d . . .
H22 H 0.1618 0.2857 0.1783 0.067 Uiso 1 1 calc R . .
C23 C 0.35418(18) 0.30535(10) 0.15199(11) 0.0664(5) Uani 1 1 d . . .
H23A H 0.4185 0.2658 0.1389 0.080 Uiso 1 1 calc R . .
H23B H 0.3652 0.3208 0.2077 0.080 Uiso 1 1 calc R . .
C24 C 0.37232(14) 0.38067(10) 0.09927(10) 0.0545(4) Uani 1 1 d . . .
C25 C 0.31360(15) 0.37086(10) 0.01590(9) 0.0555(4) Uani 1 1 d . . .
H25 H 0.3694 0.3934 -0.0251 0.067 Uiso 1 1 calc R . .
C26 C 0.27960(18) 0.28331(10) -0.00465(10) 0.0622(4) Uani 1 1 d . . .
H26A H 0.2420 0.2811 -0.0575 0.075 Uiso 1 1 calc R . .
H26B H 0.3546 0.2500 -0.0051 0.075 Uiso 1 1 calc R . .
C27 C 0.50903(16) 0.40506(14) 0.09538(16) 0.0852(6) Uani 1 1 d . . .
H27A H 0.5167 0.4558 0.0673 0.128 Uiso 1 1 calc R . .
H27B H 0.5557 0.3638 0.0676 0.128 Uiso 1 1 calc R . .
H27C H 0.5413 0.4110 0.1488 0.128 Uiso 1 1 calc R . .
C28 C 0.20019(12) 0.46803(8) 0.08672(8) 0.0446(3) Uani 1 1 d . . .
C29 C 0.07941(13) 0.45634(8) 0.13346(8) 0.0462(3) Uani 1 1 d . . .
C30 C -0.03027(15) 0.43920(11) 0.09320(11) 0.0632(4) Uani 1 1 d . . .
H30 H -0.0303 0.4357 0.0376 0.076 Uiso 1 1 calc R . .
C31 C -0.14009(18) 0.42723(13) 0.13528(14) 0.0789(5) Uani 1 1 d . . .
H31 H -0.2140 0.4159 0.1079 0.095 Uiso 1 1 calc R . .
C32 C -0.14038(18) 0.43205(12) 0.21748(14) 0.0758(5) Uani 1 1 d . . .
H32 H -0.2142 0.4235 0.2458 0.091 Uiso 1 1 calc R . .
C33 C -0.03226(18) 0.44940(11) 0.25748(11) 0.0694(5) Uani 1 1 d . . .
H33 H -0.0327 0.4531 0.3131 0.083 Uiso 1 1 calc R . .
C34 C 0.07838(16) 0.46162(10) 0.21569(9) 0.0578(4) Uani 1 1 d . . .
H34 H 0.1519 0.4734 0.2433 0.069 Uiso 1 1 calc R . .

loop_
_atom_site_aniso_label
_atom_site_aniso_U_11
_atom_site_aniso_U_22
_atom_site_aniso_U_33
_atom_site_aniso_U_23
_atom_site_aniso_U_13
_atom_site_aniso_U_12
O1 0.0448(5) 0.0664(6) 0.0492(5) 0.0022(5) 0.0032(4) -0.0030(4)
O2 0.0445(5) 0.0544(6) 0.0482(5) 0.0096(4) 0.0002(4) -0.0023(4)
O3 0.0601(6) 0.0524(6) 0.0482(5) -0.0087(4) -0.0067(5) 0.0044(5)
O4 0.0509(5) 0.0538(6) 0.0499(5) -0.0077(4) -0.0079(4) 0.0095(4)
C1 0.138(2) 0.0543(10) 0.0986(15) -0.0023(11) -0.0053(15) -0.0004(12)
C2 0.0850(13) 0.0744(12) 0.0822(13) 0.0255(10) 0.0063(11) -0.0112(11)
C3 0.0771(11) 0.0507(8) 0.0728(10) 0.0082(8) -0.0003(9) -0.0056(8)
C4 0.0654(10) 0.0506(8) 0.0669(9) 0.0034(7) -0.0067(8) -0.0097(7)
C5 0.0661(10) 0.0519(8) 0.0567(8) 0.0089(7) 0.0080(7) 0.0025(7)
C6 0.0534(8) 0.0668(10) 0.0596(9) 0.0173(8) -0.0042(7) -0.0052(7)
C7 0.0550(8) 0.0573(8) 0.0444(7) 0.0054(6) -0.0020(6) -0.0123(7)
C8 0.0560(8) 0.0535(8) 0.0450(7) -0.0030(6) 0.0071(6) -0.0021(7)
C9 0.0540(9) 0.0626(10) 0.0760(11) 0.0065(9) 0.0119(8) -0.0094(8)
C10 0.0852(12) 0.0780(12) 0.0594(9) -0.0011(9) -0.0116(9) -0.0242(10)
C11 0.0413(6) 0.0481(7) 0.0472(7) 0.0001(6) 0.0008(5) -0.0014(6)
C12 0.0638(9) 0.0445(7) 0.0469(7) 0.0017(6) 0.0031(7) -0.0065(7)
C13 0.0780(11) 0.0553(9) 0.0621(10) -0.0022(7) 0.0173(9) -0.0018(8)
C14 0.1251(19) 0.0634(11) 0.0688(12) -0.0117(9) 0.0292(13) -0.0014(12)
C15 0.163(2) 0.0660(12) 0.0595(11) -0.0164(9) -0.0052(14) -0.0097(15)
C16 0.1214(19) 0.0733(12) 0.0770(13) -0.0142(11) -0.0304(13) -0.0152(13)
C17 0.0797(12) 0.0641(10) 0.0672(10) -0.0107(8) -0.0158(9) -0.0026(9)
C18 0.1155(18) 0.0592(10) 0.0907(13) -0.0091(10) -0.0034(13) 0.0254(11)
C19 0.1140(18) 0.0703(12) 0.0846(13) 0.0017(11) 0.0011(13) -0.0265(12)
C20 0.0818(11) 0.0487(8) 0.0575(9) -0.0044(7) -0.0016(8) 0.0022(8)
C21 0.0625(9) 0.0509(8) 0.0538(8) -0.0079(6) -0.0036(7) 0.0012(7)
C22 0.0708(10) 0.0505(8) 0.0464(7) -0.0037(6) 0.0020(7) 0.0066(7)
C23 0.0772(11) 0.0564(9) 0.0655(10) -0.0032(8) -0.0244(9) 0.0080(8)
C24 0.0448(7) 0.0548(8) 0.0640(9) -0.0085(7) -0.0011(7) 0.0060(6)
C25 0.0594(9) 0.0549(8) 0.0522(8) -0.0045(6) 0.0104(7) 0.0035(7)
C26 0.0812(11) 0.0567(8) 0.0486(8) -0.0104(7) 0.0056(8) 0.0071(8)
C27 0.0461(9) 0.0968(15) 0.1128(16) -0.0289(13) 0.0050(10) -0.0027(9)
C28 0.0466(7) 0.0451(7) 0.0420(6) -0.0030(5) -0.0047(6) 0.0011(6)
C29 0.0493(7) 0.0372(6) 0.0520(7) 0.0043(6) -0.0004(6) 0.0013(6)
C30 0.0549(8) 0.0697(10) 0.0650(9) 0.0089(8) -0.0046(7) -0.0118(8)
C31 0.0519(9) 0.0840(13) 0.1009(15) 0.0163(12) -0.0018(9) -0.0132(9)
C32 0.0635(10) 0.0642(10) 0.0998(14) 0.0203(10) 0.0260(10) 0.0028(9)
C33 0.0788(12) 0.0638(10) 0.0656(10) 0.0091(8) 0.0185(9) 0.0115(9)
C34 0.0584(9) 0.0615(9) 0.0535(8) 0.0015(7) 0.0024(7) 0.0068(7)

loop_
_atom_type_symbol
_atom_type_description
_atom_type_scat_dispersion_real
_atom_type_scat_dispersion_imag
_atom_type_scat_source
C C 0.0033 0.0016 'International Tables Vol C Tables 4.2.6.8 and 6.1.1.4'
H H 0.0000 0.0000 'International Tables Vol C Tables 4.2.6.8 and 6.1.1.4'
O O 0.0106 0.0060 'International Tables Vol C Tables 4.2.6.8 and 6.1.1.4'

loop_
_geom_angle_atom_site_label_1
_geom_angle_atom_site_label_2
_geom_angle_atom_site_label_3
_geom_angle
_geom_angle_site_symmetry_1
_geom_angle_site_symmetry_3
_geom_angle_publ_flag
C11 O1 C8 110.61(10) . . ?
C11 O2 C7 111.50(10) . . ?
C28 O3 C25 110.04(10) . . ?
C28 O4 C24 110.91(11) . . ?
C2 C3 C5 122.25(17) . . ?
C2 C3 C1 113.04(17) . . ?
C5 C3 C1 114.72(17) . . ?
C2 C3 C4 122.33(18) . . ?
C5 C3 C4 60.05(11) . . ?
C1 C3 C4 114.69(17) . . ?
C9 C4 C5 114.14(14) . . ?
C9 C4 C3 124.09(15) . . ?
C5 C4 C3 59.66(11) . . ?
C6 C5 C3 124.30(15) . . ?
C6 C5 C4 113.64(14) . . ?
C3 C5 C4 60.29(12) . . ?
C5 C6 C7 110.97(13) . . ?
O2 C7 C6 107.51(13) . . ?
O2 C7 C10 108.85(12) . . ?
C6 C7 C10 111.49(14) . . ?
O2 C7 C8 103.62(12) . . ?
C6 C7 C8 112.57(13) . . ?
C10 C7 C8 112.33(15) . . ?
O1 C8 C9 110.80(13) . . ?
O1 C8 C7 105.73(11) . . ?
C9 C8 C7 113.51(14) . . ?
C4 C9 C8 111.04(13) . . ?
O2 C11 O1 107.76(11) . . ?
O2 C11 C12 111.52(12) . . ?
O1 C11 C12 110.01(11) . . ?
O2 C11 C28 107.90(11) . . ?
O1 C11 C28 107.54(11) . . ?
C12 C11 C28 111.93(11) . . ?
C17 C12 C13 119.73(15) . . ?
C17 C12 C11 119.64(15) . . ?
C13 C12 C11 120.62(15) . . ?
C12 C13 C14 119.7(2) . . ?
C15 C14 C13 120.4(2) . . ?
C16 C15 C14 120.01(19) . . ?
C15 C16 C17 120.6(2) . . ?
C12 C17 C16 119.6(2) . . ?
C18 C20 C19 112.80(17) . . ?
C18 C20 C21 122.55(17) . . ?
C19 C20 C21 115.34(18) . . ?
C18 C20 C22 121.15(18) . . ?
C19 C20 C22 115.37(16) . . ?
C21 C20 C22 60.03(10) . . ?
C26 C21 C20 125.47(16) . . ?
C26 C21 C22 114.45(14) . . ?
C20 C21 C22 60.04(10) . . ?
C23 C22 C20 122.22(15) . . ?
C23 C22 C21 114.48(14) . . ?
C20 C22 C21 59.93(10) . . ?
C22 C23 C24 113.50(13) . . ?
O4 C24 C27 107.40(14) . . ?
O4 C24 C23 108.87(13) . . ?
C27 C24 C23 111.13(16) . . ?
O4 C24 C25 103.90(12) . . ?
C27 C24 C25 112.50(16) . . ?
C23 C24 C25 112.59(13) . . ?
O3 C25 C26 107.56(13) . . ?
O3 C25 C24 104.88(11) . . ?
C26 C25 C24 113.63(14) . . ?
C21 C26 C25 109.39(13) . . ?
O4 C28 O3 107.85(10) . . ?
O4 C28 C29 110.82(10) . . ?
O3 C28 C29 109.28(11) . . ?
O4 C28 C11 108.00(11) . . ?
O3 C28 C11 108.52(11) . . ?
C29 C28 C11 112.24(11) . . ?
C34 C29 C30 119.49(15) . . ?
C34 C29 C28 120.74(13) . . ?
C30 C29 C28 119.77(13) . . ?
C29 C30 C31 120.16(17) . . ?
C32 C31 C30 120.09(18) . . ?
C33 C32 C31 119.92(17) . . ?
C32 C33 C34 120.36(17) . . ?
C29 C34 C33 119.98(16) . . ?

loop_
_geom_bond_atom_site_label_1
_geom_bond_atom_site_label_2
_geom_bond_distance
_geom_bond_site_symmetry_2
_geom_bond_publ_flag
O1 C11 1.4120(17) . ?
O1 C8 1.4248(18) . ?
O2 C11 1.4064(17) . ?
O2 C7 1.4442(18) . ?
O3 C28 1.4079(16) . ?
O3 C25 1.4312(19) . ?
O4 C28 1.4071(16) . ?
O4 C24 1.4352(18) . ?
C1 C3 1.513(3) . ?
C2 C3 1.498(3) . ?
C3 C5 1.509(2) . ?
C3 C4 1.519(2) . ?
C4 C9 1.501(2) . ?
C4 C5 1.515(2) . ?
C5 C6 1.503(2) . ?
C6 C7 1.520(2) . ?
C7 C10 1.520(2) . ?
C7 C8 1.543(2) . ?
C8 C9 1.517(2) . ?
C11 C12 1.517(2) . ?
C11 C28 1.5704(19) . ?
C12 C17 1.384(3) . ?
C12 C13 1.383(2) . ?
C13 C14 1.389(3) . ?
C14 C15 1.373(4) . ?
C15 C16 1.363(4) . ?
C16 C17 1.392(3) . ?
C18 C20 1.505(3) . ?
C19 C20 1.507(3) . ?
C20 C21 1.510(2) . ?
C20 C22 1.511(2) . ?
C21 C26 1.497(2) . ?
C21 C22 1.511(2) . ?
C22 C23 1.504(3) . ?
C23 C24 1.531(2) . ?
C24 C27 1.515(2) . ?
C24 C25 1.534(2) . ?
C25 C26 1.523(2) . ?
C28 C29 1.5189(19) . ?
C29 C34 1.374(2) . ?
C29 C30 1.379(2) . ?
C30 C31 1.380(3) . ?
C31 C32 1.373(3) . ?
C32 C33 1.363(3) . ?
C33 C34 1.386(2) . ?

loop_
_geom_torsion_atom_site_label_1
_geom_torsion_atom_site_label_2
_geom_torsion_atom_site_label_3
_geom_torsion_atom_site_label_4
_geom_torsion
_geom_torsion_site_symmetry_1
_geom_torsion_site_symmetry_2
_geom_torsion_site_symmetry_3
_geom_torsion_site_symmetry_4
_geom_torsion_publ_flag
C2 C3 C4 C9 -11.2(3) . . . . ?
C5 C3 C4 C9 100.14(18) . . . . ?
C1 C3 C4 C9 -154.42(18) . . . . ?
C2 C3 C4 C5 -111.4(2) . . . . ?
C1 C3 C4 C5 105.44(19) . . . . ?
C2 C3 C5 C6 11.7(3) . . . . ?
C1 C3 C5 C6 154.85(18) . . . . ?
C4 C3 C5 C6 -99.76(18) . . . . ?
C2 C3 C5 C4 111.5(2) . . . . ?
C1 C3 C5 C4 -105.39(19) . . . . ?
C9 C4 C5 C6 0.6(2) . . . . ?
C3 C4 C5 C6 117.29(16) . . . . ?
C9 C4 C5 C3 -116.71(17) . . . . ?
C3 C5 C6 C7 120.26(18) . . . . ?
C4 C5 C6 C7 51.13(18) . . . . ?
C11 O2 C7 C6 -122.98(13) . . . . ?
C11 O2 C7 C10 116.11(15) . . . . ?
C11 O2 C7 C8 -3.61(15) . . . . ?
C5 C6 C7 O2 61.58(16) . . . . ?
C5 C6 C7 C10 -179.19(14) . . . . ?
C5 C6 C7 C8 -51.91(18) . . . . ?
C11 O1 C8 C9 114.29(14) . . . . ?
C11 O1 C8 C7 -9.10(15) . . . . ?
O2 C7 C8 O1 7.55(15) . . . . ?
C6 C7 C8 O1 123.40(13) . . . . ?
C10 C7 C8 O1 -109.77(14) . . . . ?
O2 C7 C8 C9 -114.11(14) . . . . ?
C6 C7 C8 C9 1.74(19) . . . . ?
C10 C7 C8 C9 128.58(15) . . . . ?
C5 C4 C9 C8 -51.0(2) . . . . ?
C3 C4 C9 C8 -119.54(18) . . . . ?
O1 C8 C9 C4 -69.51(17) . . . . ?
C7 C8 C9 C4 49.27(19) . . . . ?
C7 O2 C11 O1 -1.77(15) . . . . ?
C7 O2 C11 C12 119.06(13) . . . . ?
C7 O2 C11 C28 -117.62(12) . . . . ?
C8 O1 C11 O2 7.04(15) . . . . ?
C8 O1 C11 C12 -114.74(13) . . . . ?
C8 O1 C11 C28 123.12(11) . . . . ?
O2 C11 C12 C17 -155.60(14) . . . . ?
O1 C11 C12 C17 -36.09(18) . . . . ?
C28 C11 C12 C17 83.41(17) . . . . ?
O2 C11 C12 C13 23.12(19) . . . . ?
O1 C11 C12 C13 142.63(14) . . . . ?
C28 C11 C12 C13 -97.88(16) . . . . ?
C17 C12 C13 C14 1.1(3) . . . . ?
C11 C12 C13 C14 -177.66(15) . . . . ?
C12 C13 C14 C15 -1.3(3) . . . . ?
C13 C14 C15 C16 0.8(3) . . . . ?
C14 C15 C16 C17 0.0(4) . . . . ?
C13 C12 C17 C16 -0.3(3) . . . . ?
C11 C12 C17 C16 178.47(17) . . . . ?
C15 C16 C17 C12 -0.3(3) . . . . ?
C18 C20 C21 C26 -9.8(3) . . . . ?
C19 C20 C21 C26 -153.96(16) . . . . ?
C22 C20 C21 C26 100.13(17) . . . . ?
C18 C20 C21 C22 -109.9(2) . . . . ?
C19 C20 C21 C22 105.92(17) . . . . ?
C18 C20 C22 C23 10.6(3) . . . . ?
C19 C20 C22 C23 152.55(18) . . . . ?
C21 C20 C22 C23 -101.60(17) . . . . ?
C18 C20 C22 C21 112.2(2) . . . . ?
C19 C20 C22 C21 -105.86(19) . . . . ?
C26 C21 C22 C23 -3.86(19) . . . . ?
C20 C21 C22 C23 114.42(17) . . . . ?
C26 C21 C22 C20 -118.27(17) . . . . ?
C20 C22 C23 C24 117.77(17) . . . . ?
C21 C22 C23 C24 49.10(19) . . . . ?
C28 O4 C24 C27 129.73(16) . . . . ?
C28 O4 C24 C23 -109.85(14) . . . . ?
C28 O4 C24 C25 10.34(15) . . . . ?
C22 C23 C24 O4 76.10(17) . . . . ?
C22 C23 C24 C27 -165.80(16) . . . . ?
C22 C23 C24 C25 -38.56(19) . . . . ?
C28 O3 C25 C26 136.11(12) . . . . ?
C28 O3 C25 C24 14.85(15) . . . . ?
O4 C24 C25 O3 -14.99(15) . . . . ?
C27 C24 C25 O3 -130.84(15) . . . . ?
C23 C24 C25 O3 102.65(15) . . . . ?
O4 C24 C25 C26 -132.18(14) . . . . ?
C27 C24 C25 C26 111.96(17) . . . . ?
C23 C24 C25 C26 -14.54(19) . . . . ?
C20 C21 C26 C25 -118.20(16) . . . . ?
C22 C21 C26 C25 -48.66(19) . . . . ?
O3 C25 C26 C21 -56.96(17) . . . . ?
C24 C25 C26 C21 58.67(18) . . . . ?
C24 O4 C28 O3 -1.58(15) . . . . ?
C24 O4 C28 C29 118.00(13) . . . . ?
C24 O4 C28 C11 -118.68(12) . . . . ?
C25 O3 C28 O4 -8.83(15) . . . . ?
C25 O3 C28 C29 -129.37(12) . . . . ?
C25 O3 C28 C11 107.94(12) . . . . ?
O2 C11 C28 O4 -179.74(10) . . . . ?
O1 C11 C28 O4 64.27(13) . . . . ?
C12 C11 C28 O4 -56.67(14) . . . . ?
O2 C11 C28 O3 63.59(13) . . . . ?
O1 C11 C28 O3 -52.40(13) . . . . ?
C12 C11 C28 O3 -173.34(11) . . . . ?
O2 C11 C28 C29 -57.29(14) . . . . ?
O1 C11 C28 C29 -173.28(11) . . . . ?
C12 C11 C28 C29 65.78(15) . . . . ?
O4 C28 C29 C34 26.54(18) . . . . ?
O3 C28 C29 C34 145.26(13) . . . . ?
C11 C28 C29 C34 -94.30(15) . . . . ?
O4 C28 C29 C30 -152.62(13) . . . . ?
O3 C28 C29 C30 -33.90(18) . . . . ?
C11 C28 C29 C30 86.54(16) . . . . ?
C34 C29 C30 C31 -0.2(3) . . . . ?
C28 C29 C30 C31 179.00(16) . . . . ?
C29 C30 C31 C32 -0.3(3) . . . . ?
C30 C31 C32 C33 0.6(3) . . . . ?
C31 C32 C33 C34 -0.5(3) . . . . ?
C30 C29 C34 C33 0.3(2) . . . . ?
C28 C29 C34 C33 -178.89(15) . . . . ?
C32 C33 C34 C29 0.1(3) . . . . ?

loop_
_cod_related_entry_id
_cod_related_entry_database
_cod_related_entry_code
1 ChemSpider 21189014
